data_4317598
loop_
_publ_author_name
'Timothy J. Boyle'
'Cecilia A. Zechmann'
'Todd M. Alam'
'Mark A. Rodriguez'
'Cybele A. Hijar'
'Brian L. Scott'

_publ_section_title
;
 From Clusters to Ionic Complexes: Structurally Characterized Thallium
 Titanium Double Alkoxides
;
_journal_name_full 'Inorganic Chemistry'
_journal_page_first 946
_journal_page_last 957
_journal_paper_doi 10.1021/ic0110833
_journal_volume 41
_journal_year 2002
_chemical_formula_sum 'C31 H51 O5 Ti Tl'
_chemical_formula_weight 755.99
_chemical_name_common TlTi(DMP)2(ONep)3
_chemical_name_systematic
;
   ?
;
_space_group_IT_number 14
_symmetry_cell_setting monoclinic
_symmetry_space_group_name_Hall '-P 2ybc'
_symmetry_space_group_name_H-M 'P 1 21/c 1'
_atom_sites_solution_hydrogens geom
_atom_sites_solution_primary direct
_atom_sites_solution_secondary difmap
_audit_creation_method SHELXL-97
_cell_angle_alpha 90.00
_cell_angle_beta 105.758(2)
_cell_angle_gamma 90.00
_cell_formula_units_Z 4
_cell_length_a 12.1149(10)
_cell_length_b 15.2386(13)
_cell_length_c 19.3032(16)
_cell_measurement_temperature 168(2)
_cell_volume 3429.7(5)
_computing_cell_refinement 'Bruker SMART'
_computing_data_collection 'Bruker SMART'
_computing_data_reduction 'Bruker SHELXTL'
_computing_molecular_graphics 'Bruker SHELXTL'
_computing_publication_material 'Bruker SHELXTL'
_computing_structure_refinement 'SHELXL-97 (Sheldrick, 1997)'
_computing_structure_solution 'SHELXS-97 (Sheldrick, 1990)'
_diffrn_ambient_temperature 168(2)
_diffrn_measured_fraction_theta_full 0.926
_diffrn_measured_fraction_theta_max 0.926
_diffrn_measurement_device_type 'CCD area detector'
_diffrn_measurement_method 'phi and omega scans'
_diffrn_radiation_monochromator graphite
_diffrn_radiation_source 'fine-focus sealed tube'
_diffrn_radiation_type MoK\a
_diffrn_radiation_wavelength 0.71073
_diffrn_reflns_av_R_equivalents 0.0285
_diffrn_reflns_av_sigmaI/netI 0.0407
_diffrn_reflns_limit_h_max 15
_diffrn_reflns_limit_h_min -15
_diffrn_reflns_limit_k_max 17
_diffrn_reflns_limit_k_min -19
_diffrn_reflns_limit_l_max 25
_diffrn_reflns_limit_l_min -19
_diffrn_reflns_number 21085
_diffrn_reflns_theta_full 28.30
_diffrn_reflns_theta_max 28.30
_diffrn_reflns_theta_min 1.73
_exptl_absorpt_coefficient_mu 4.958
_exptl_absorpt_correction_type empirical
_exptl_absorpt_process_details 'SADABS (Sheldrick, 1996)'
_exptl_crystal_colour colorless
_exptl_crystal_density_diffrn 1.464
_exptl_crystal_density_method 'not measured'
_exptl_crystal_description hexagon
_exptl_crystal_F_000 1520
_refine_diff_density_max 1.431
_refine_diff_density_min -0.777
_refine_diff_density_rms 0.071
_refine_ls_extinction_method none
_refine_ls_goodness_of_fit_ref 0.904
_refine_ls_hydrogen_treatment mixed
_refine_ls_matrix_type full
_refine_ls_number_parameters 356
_refine_ls_number_reflns 7898
_refine_ls_number_restraints 0
_refine_ls_restrained_S_all 0.904
_refine_ls_R_factor_all 0.0547
_refine_ls_R_factor_gt 0.0286
_refine_ls_shift/su_max 0.002
_refine_ls_shift/su_mean 0.000
_refine_ls_structure_factor_coef Fsqd
_refine_ls_weighting_details 'calc w=1/[\s^2^(Fo^2^)+(0.0332P)^2^+0.0000P] where P=(Fo^2^+2Fc^2^)/3'
_refine_ls_weighting_scheme calc
_refine_ls_wR_factor_gt 0.0602
_refine_ls_wR_factor_ref 0.0659
_reflns_number_gt 5341
_reflns_number_total 7898
_reflns_threshold_expression >2sigma(I)
_cod_data_source_file ic0110833_5.cif
_cod_data_source_block cz025s
_cod_depositor_comments
;
The following automatic conversions were performed:

'_symmetry_cell_setting' value 'Monoclinic' changed to 'monoclinic'
according to the built-in table from CIF Core dictionary named
'cif_core.dic' version 2.4.1 from 2010-06-29.

Automatic conversion script
Id: cif_fix_values 1646 2011-03-28 12:23:43Z adriana 
;
_cod_database_code 4317598

loop_
_symmetry_equiv_pos_as_xyz
'x, y, z'
'-x, y+1/2, -z+1/2'
'-x, -y, -z'
'x, -y-1/2, z-1/2'

loop_
_atom_site_label
_atom_site_type_symbol
_atom_site_fract_x
_atom_site_fract_y
_atom_site_fract_z
_atom_site_U_iso_or_equiv
_atom_site_adp_type
_atom_site_occupancy
_atom_site_symmetry_multiplicity
_atom_site_calc_flag
_atom_site_refinement_flags
_atom_site_disorder_assembly
_atom_site_disorder_group
Tl1 Tl 0.567072(11) 0.970525(9) 0.234086(8) 0.05548(6) Uani 1 1 d . . .
Ti1 Ti 0.69673(4) 0.78747(4) 0.34268(3) 0.03490(13) Uani 1 1 d . . .
C1 C 0.4447(2) 0.7678(2) 0.25618(18) 0.0433(8) Uani 1 1 d . . .
C2 C 0.4272(3) 0.7207(2) 0.1914(2) 0.0500(9) Uani 1 1 d . . .
C3 C 0.3268(3) 0.6722(2) 0.1658(2) 0.0611(10) Uani 1 1 d . . .
H3 H 0.3140 0.6414 0.1215 0.073 Uiso 1 1 calc R A 1
C4 C 0.2462(3) 0.6685(3) 0.2040(3) 0.0765(13) Uani 1 1 d . . .
H4 H 0.1789 0.6343 0.1865 0.092 Uiso 1 1 calc R B 1
C5 C 0.2630(3) 0.7145(3) 0.2677(3) 0.0677(12) Uani 1 1 d . . .
H5 H 0.2068 0.7113 0.2936 0.081 Uiso 1 1 calc R C 1
C6 C 0.3609(3) 0.7654(2) 0.2947(2) 0.0507(9) Uani 1 1 d . . .
C7 C 0.3773(3) 0.8192(3) 0.3617(2) 0.0647(11) Uani 1 1 d . . .
H7A H 0.3636 0.8812 0.3487 0.097 Uiso 1 1 calc R D 1
H7B H 0.4560 0.8118 0.3920 0.097 Uiso 1 1 calc R D 1
H7C H 0.3232 0.7998 0.3881 0.097 Uiso 1 1 calc R D 1
C8 C 0.5150(3) 0.7271(3) 0.1488(2) 0.0590(10) Uani 1 1 d . . .
H8A H 0.4954 0.6855 0.1087 0.088 Uiso 1 1 calc R E 1
H8B H 0.5912 0.7132 0.1802 0.088 Uiso 1 1 calc R E 1
H8C H 0.5152 0.7869 0.1301 0.088 Uiso 1 1 calc R E 1
C9 C 0.8507(3) 0.8974(2) 0.27742(17) 0.0438(8) Uani 1 1 d . . .
H9A H 0.9101 0.8686 0.3162 0.053 Uiso 1 1 calc R F 1
H9B H 0.8543 0.9613 0.2872 0.053 Uiso 1 1 calc R F 1
C10 C 0.8769(3) 0.8809(2) 0.20524(18) 0.0476(9) Uani 1 1 d . . .
C11 C 0.7866(3) 0.9248(3) 0.1453(2) 0.0659(11) Uani 1 1 d . . .
H11A H 0.7123 0.8963 0.1403 0.099 Uiso 1 1 calc R G 1
H11B H 0.8079 0.9194 0.1000 0.099 Uiso 1 1 calc R G 1
H11C H 0.7811 0.9870 0.1568 0.099 Uiso 1 1 calc R G 1
C12 C 0.8803(3) 0.7826(3) 0.1902(2) 0.0691(12) Uani 1 1 d . . .
H12A H 0.8069 0.7560 0.1906 0.104 Uiso 1 1 calc R H 1
H12B H 0.9422 0.7552 0.2274 0.104 Uiso 1 1 calc R H 1
H12C H 0.8940 0.7737 0.1429 0.104 Uiso 1 1 calc R H 1
C13 C 0.9953(3) 0.9211(3) 0.2117(2) 0.0665(11) Uani 1 1 d . . .
H13A H 1.0168 0.9112 0.1669 0.100 Uiso 1 1 calc R I 1
H13B H 1.0521 0.8935 0.2518 0.100 Uiso 1 1 calc R I 1
H13C H 0.9927 0.9843 0.2205 0.100 Uiso 1 1 calc R I 1
C14 C 0.7433(3) 0.8575(2) 0.49168(18) 0.0488(9) Uani 1 1 d . . .
H14A H 0.8153 0.8235 0.4993 0.059 Uiso 1 1 calc R J 1
H14B H 0.7020 0.8353 0.5259 0.059 Uiso 1 1 calc R J 1
C15 C 0.7724(3) 0.9535(2) 0.50739(19) 0.0485(9) Uani 1 1 d . . .
C16 C 0.8347(3) 0.9886(2) 0.4542(2) 0.0535(9) Uani 1 1 d . . .
H16A H 0.9029 0.9529 0.4569 0.080 Uiso 1 1 calc R K 1
H16B H 0.8577 1.0496 0.4663 0.080 Uiso 1 1 calc R K 1
H16C H 0.7834 0.9860 0.4053 0.080 Uiso 1 1 calc R K 1
C17 C 0.6628(4) 1.0064(3) 0.5011(3) 0.0758(13) Uani 1 1 d . . .
H17A H 0.6117 1.0002 0.4523 0.114 Uiso 1 1 calc R L 1
H17B H 0.6824 1.0685 0.5108 0.114 Uiso 1 1 calc R L 1
H17C H 0.6240 0.9845 0.5361 0.114 Uiso 1 1 calc R L 1
C18 C 0.8529(4) 0.9596(3) 0.5836(2) 0.0737(12) Uani 1 1 d . . .
H18A H 0.8159 0.9330 0.6178 0.111 Uiso 1 1 calc R M 1
H18B H 0.8698 1.0214 0.5963 0.111 Uiso 1 1 calc R M 1
H18C H 0.9244 0.9284 0.5856 0.111 Uiso 1 1 calc R M 1
C19 C 0.9262(3) 0.6909(3) 0.3828(2) 0.0668(11) Uani 1 1 d . . .
H19A H 0.9595 0.7077 0.3432 0.080 Uiso 1 1 calc R N 1
H19B H 0.8879 0.6334 0.3701 0.080 Uiso 1 1 calc R N 1
C20 C 1.0196(3) 0.6798(3) 0.4480(2) 0.0585(10) Uani 1 1 d . . .
C21 C 1.0784(4) 0.7656(4) 0.4702(5) 0.202(5) Uani 1 1 d . . .
H21A H 1.1099 0.7874 0.4317 0.304 Uiso 1 1 calc R O 1
H21B H 1.1408 0.7575 0.5142 0.304 Uiso 1 1 calc R O 1
H21C H 1.0232 0.8082 0.4791 0.304 Uiso 1 1 calc R O 1
C22 C 1.1044(4) 0.6135(3) 0.4317(2) 0.0852(14) Uani 1 1 d . . .
H22A H 1.0647 0.5580 0.4158 0.128 Uiso 1 1 calc R P 1
H22B H 1.1671 0.6034 0.4753 0.128 Uiso 1 1 calc R P 1
H22C H 1.1357 0.6368 0.3936 0.128 Uiso 1 1 calc R P 1
C23 C 0.9692(6) 0.6423(4) 0.5042(3) 0.178(4) Uani 1 1 d . . .
H23A H 0.8878 0.6579 0.4931 0.266 Uiso 1 1 calc R Q 1
H23B H 1.0097 0.6661 0.5514 0.266 Uiso 1 1 calc R Q 1
H23C H 0.9772 0.5783 0.5050 0.266 Uiso 1 1 calc R Q 1
C24 C 0.6579(3) 0.5886(2) 0.35090(18) 0.0409(8) Uani 1 1 d . . .
C25 C 0.6994(3) 0.5233(2) 0.31287(19) 0.0467(8) Uani 1 1 d . . .
C26 C 0.7072(3) 0.4381(2) 0.3374(2) 0.0584(10) Uani 1 1 d . . .
H26 H 0.7357 0.3938 0.3123 0.070 Uiso 1 1 calc R R 1
C27 C 0.6743(3) 0.4167(2) 0.3973(3) 0.0680(12) Uani 1 1 d . . .
H27 H 0.6800 0.3575 0.4135 0.082 Uiso 1 1 calc R S 1
C28 C 0.6324(3) 0.4805(3) 0.4352(2) 0.0630(11) Uani 1 1 d . . .
H28 H 0.6092 0.4645 0.4767 0.076 Uiso 1 1 calc R T 1
C29 C 0.6244(3) 0.5670(2) 0.4127(2) 0.0480(8) Uani 1 1 d . . .
C30 C 0.5787(3) 0.6370(2) 0.4530(2) 0.0616(10) Uani 1 1 d . . .
H30A H 0.5600 0.6107 0.4947 0.092 Uiso 1 1 calc R U 1
H30B H 0.5094 0.6631 0.4211 0.092 Uiso 1 1 calc R U 1
H30C H 0.6370 0.6826 0.4693 0.092 Uiso 1 1 calc R U 1
C31 C 0.7311(3) 0.5468(2) 0.2454(2) 0.0598(10) Uani 1 1 d . . .
H31A H 0.7634 0.4953 0.2276 0.090 Uiso 1 1 calc R V 1
H31B H 0.7880 0.5941 0.2557 0.090 Uiso 1 1 calc R V 1
H31C H 0.6625 0.5665 0.2088 0.090 Uiso 1 1 calc R V 1
O1 O 0.53928(17) 0.81789(14) 0.28022(11) 0.0402(5) Uani 1 1 d . . .
O2 O 0.74099(16) 0.86541(14) 0.27860(11) 0.0421(5) Uani 1 1 d . . .
O3 O 0.67477(17) 0.84375(14) 0.42047(11) 0.0433(5) Uani 1 1 d . . .
O4 O 0.84263(17) 0.75283(14) 0.38604(12) 0.0463(5) Uani 1 1 d . . .
O5 O 0.64523(18) 0.67084(14) 0.32542(12) 0.0456(5) Uani 1 1 d . . .

loop_
_atom_site_aniso_label
_atom_site_aniso_U_11
_atom_site_aniso_U_22
_atom_site_aniso_U_33
_atom_site_aniso_U_23
_atom_site_aniso_U_13
_atom_site_aniso_U_12
Tl1 0.03591(7) 0.04945(9) 0.07384(12) 0.00671(8) 0.00257(6) 0.00027(7)
Ti1 0.0327(3) 0.0412(3) 0.0317(3) -0.0015(2) 0.0103(2) -0.0006(2)
C1 0.0316(17) 0.0433(19) 0.050(2) 0.0083(16) 0.0030(15) 0.0019(14)
C2 0.047(2) 0.045(2) 0.052(2) 0.0040(17) 0.0027(17) -0.0029(16)
C3 0.059(2) 0.056(2) 0.060(3) 0.0039(19) 0.000(2) -0.0094(19)
C4 0.050(2) 0.069(3) 0.094(4) 0.022(3) -0.008(2) -0.022(2)
C5 0.044(2) 0.081(3) 0.079(3) 0.026(3) 0.018(2) -0.005(2)
C6 0.0369(18) 0.060(2) 0.054(2) 0.0159(18) 0.0097(17) 0.0030(17)
C7 0.058(2) 0.078(3) 0.066(3) 0.013(2) 0.030(2) 0.012(2)
C8 0.054(2) 0.066(2) 0.053(2) -0.0080(19) 0.0084(19) 0.0044(19)
C9 0.0369(17) 0.055(2) 0.041(2) -0.0016(16) 0.0140(15) -0.0082(15)
C10 0.0446(19) 0.064(2) 0.039(2) 0.0012(17) 0.0191(17) -0.0092(17)
C11 0.055(2) 0.096(3) 0.048(2) 0.011(2) 0.0159(19) -0.016(2)
C12 0.074(3) 0.079(3) 0.066(3) -0.012(2) 0.039(2) -0.009(2)
C13 0.050(2) 0.096(3) 0.058(3) 0.008(2) 0.024(2) -0.018(2)
C14 0.057(2) 0.058(2) 0.033(2) -0.0049(16) 0.0162(17) -0.0055(18)
C15 0.052(2) 0.053(2) 0.041(2) -0.0114(16) 0.0141(17) -0.0005(17)
C16 0.055(2) 0.056(2) 0.048(2) -0.0079(17) 0.0128(18) -0.0044(18)
C17 0.075(3) 0.077(3) 0.084(3) -0.024(2) 0.037(3) 0.009(2)
C18 0.091(3) 0.084(3) 0.044(2) -0.018(2) 0.013(2) -0.018(2)
C19 0.057(2) 0.065(3) 0.076(3) -0.009(2) 0.014(2) 0.009(2)
C20 0.061(2) 0.059(2) 0.046(2) -0.0079(18) -0.0016(19) 0.0195(19)
C21 0.068(4) 0.096(5) 0.365(12) -0.117(6) -0.075(5) 0.033(3)
C22 0.076(3) 0.084(3) 0.086(3) -0.011(3) 0.007(3) 0.027(3)
C23 0.255(8) 0.201(7) 0.126(6) 0.101(5) 0.134(6) 0.144(7)
C24 0.0321(16) 0.0405(18) 0.047(2) -0.0061(16) 0.0052(15) -0.0051(14)
C25 0.0350(16) 0.046(2) 0.056(2) -0.0136(17) 0.0055(16) -0.0057(15)
C26 0.047(2) 0.046(2) 0.076(3) -0.014(2) 0.006(2) 0.0016(17)
C27 0.062(2) 0.034(2) 0.098(3) 0.001(2) 0.004(2) -0.0034(19)
C28 0.059(2) 0.060(3) 0.070(3) 0.010(2) 0.016(2) -0.006(2)
C29 0.0421(19) 0.0426(19) 0.057(2) -0.0005(17) 0.0089(17) -0.0043(15)
C30 0.068(3) 0.062(2) 0.061(3) 0.001(2) 0.028(2) 0.003(2)
C31 0.047(2) 0.067(3) 0.065(3) -0.021(2) 0.0139(19) -0.0016(18)
O1 0.0321(11) 0.0462(13) 0.0404(13) -0.0005(10) 0.0069(10) -0.0029(10)
O2 0.0305(11) 0.0577(14) 0.0389(13) 0.0054(11) 0.0110(10) 0.0018(10)
O3 0.0430(12) 0.0512(13) 0.0370(13) -0.0096(10) 0.0129(10) -0.0054(11)
O4 0.0357(12) 0.0538(14) 0.0473(14) 0.0040(11) 0.0079(10) 0.0076(11)
O5 0.0482(13) 0.0414(13) 0.0445(14) -0.0034(11) 0.0079(11) 0.0019(11)

loop_
_atom_type_symbol
_atom_type_description
_atom_type_scat_dispersion_real
_atom_type_scat_dispersion_imag
_atom_type_scat_source
C C 0.0033 0.0016 'International Tables Vol C Tables 4.2.6.8 and 6.1.1.4'
H H 0.0000 0.0000 'International Tables Vol C Tables 4.2.6.8 and 6.1.1.4'
O O 0.0106 0.0060 'International Tables Vol C Tables 4.2.6.8 and 6.1.1.4'
Ti Ti 0.2776 0.4457 'International Tables Vol C Tables 4.2.6.8 and 6.1.1.4'
Tl Tl -2.8358 9.6688 'International Tables Vol C Tables 4.2.6.8 and 6.1.1.4'

loop_
_geom_angle_atom_site_label_1
_geom_angle_atom_site_label_2
_geom_angle_atom_site_label_3
_geom_angle
_geom_angle_site_symmetry_1
_geom_angle_site_symmetry_3
_geom_angle_publ_flag
O1 Tl1 O2 59.58(6) . . ?
O1 Tl1 Ti1 33.18(5) . . ?
O2 Tl1 Ti1 30.73(4) . . ?
O3 Ti1 O4 95.69(10) . . ?
O3 Ti1 O5 118.52(10) . . ?
O4 Ti1 O5 92.38(10) . . ?
O3 Ti1 O2 112.09(10) . . ?
O4 Ti1 O2 94.04(9) . . ?
O5 Ti1 O2 127.97(10) . . ?
O3 Ti1 O1 93.38(9) . . ?
O4 Ti1 O1 170.89(9) . . ?
O5 Ti1 O1 84.08(9) . . ?
O2 Ti1 O1 81.66(8) . . ?
O3 Ti1 Tl1 88.66(7) . . ?
O4 Ti1 Tl1 135.44(7) . . ?
O5 Ti1 Tl1 124.01(7) . . ?
O2 Ti1 Tl1 44.54(6) . . ?
O1 Ti1 Tl1 43.76(6) . . ?
O1 C1 C2 120.2(3) . . ?
O1 C1 C6 119.9(3) . . ?
C2 C1 C6 119.9(3) . . ?
C3 C2 C1 119.6(3) . . ?
C3 C2 C8 121.0(3) . . ?
C1 C2 C8 119.4(3) . . ?
C4 C3 C2 120.6(4) . . ?
C3 C4 C5 120.2(4) . . ?
C4 C5 C6 121.3(4) . . ?
C5 C6 C1 118.5(4) . . ?
C5 C6 C7 121.9(3) . . ?
C1 C6 C7 119.6(3) . . ?
O2 C9 C10 112.6(3) . . ?
C11 C10 C12 109.8(3) . . ?
C11 C10 C9 109.7(3) . . ?
C12 C10 C9 110.9(3) . . ?
C11 C10 C13 110.6(3) . . ?
C12 C10 C13 109.5(3) . . ?
C9 C10 C13 106.3(3) . . ?
O3 C14 C15 112.3(3) . . ?
C14 C15 C16 109.5(3) . . ?
C14 C15 C17 110.1(3) . . ?
C16 C15 C17 109.8(3) . . ?
C14 C15 C18 107.7(3) . . ?
C16 C15 C18 108.8(3) . . ?
C17 C15 C18 110.9(3) . . ?
O4 C19 C20 116.2(3) . . ?
C19 C20 C21 110.1(4) . . ?
C19 C20 C23 107.3(4) . . ?
C21 C20 C23 112.6(5) . . ?
C19 C20 C22 107.8(3) . . ?
C21 C20 C22 109.9(4) . . ?
C23 C20 C22 109.0(4) . . ?
O5 C24 C29 120.2(3) . . ?
O5 C24 C25 119.4(3) . . ?
C29 C24 C25 120.3(3) . . ?
C26 C25 C24 119.2(3) . . ?
C26 C25 C31 121.1(3) . . ?
C24 C25 C31 119.7(3) . . ?
C27 C26 C25 120.7(4) . . ?
C26 C27 C28 120.7(4) . . ?
C29 C28 C27 120.4(4) . . ?
C28 C29 C24 118.7(3) . . ?
C28 C29 C30 121.0(3) . . ?
C24 C29 C30 120.2(3) . . ?
C1 O1 Ti1 130.78(19) . . ?
C1 O1 Tl1 125.23(18) . . ?
Ti1 O1 Tl1 103.06(8) . . ?
C9 O2 Ti1 131.1(2) . . ?
C9 O2 Tl1 117.41(19) . . ?
Ti1 O2 Tl1 104.74(8) . . ?
C14 O3 Ti1 134.1(2) . . ?
C19 O4 Ti1 143.3(2) . . ?
C24 O5 Ti1 144.9(2) . . ?

loop_
_geom_bond_atom_site_label_1
_geom_bond_atom_site_label_2
_geom_bond_distance
_geom_bond_site_symmetry_2
_geom_bond_publ_flag
Tl1 O1 2.545(2) . ?
Tl1 O2 2.600(2) . ?
Tl1 Ti1 3.5852(6) . ?
Ti1 O3 1.811(2) . ?
Ti1 O4 1.817(2) . ?
Ti1 O5 1.883(2) . ?
Ti1 O2 1.894(2) . ?
Ti1 O1 2.014(2) . ?
C1 O1 1.350(4) . ?
C1 C2 1.406(5) . ?
C1 C6 1.413(4) . ?
C2 C3 1.394(5) . ?
C2 C8 1.514(5) . ?
C3 C4 1.375(5) . ?
C4 C5 1.381(6) . ?
C5 C6 1.395(5) . ?
C6 C7 1.497(5) . ?
C9 O2 1.422(3) . ?
C9 C10 1.532(4) . ?
C10 C11 1.516(5) . ?
C10 C12 1.528(5) . ?
C10 C13 1.533(5) . ?
C14 O3 1.415(4) . ?
C14 C15 1.516(4) . ?
C15 C16 1.527(5) . ?
C15 C17 1.530(5) . ?
C15 C18 1.532(5) . ?
C19 O4 1.397(4) . ?
C19 C20 1.456(5) . ?
C20 C21 1.495(6) . ?
C20 C23 1.495(6) . ?
C20 C22 1.534(5) . ?
C24 O5 1.340(4) . ?
C24 C29 1.399(5) . ?
C24 C25 1.408(4) . ?
C25 C26 1.376(5) . ?
C25 C31 1.497(5) . ?
C26 C27 1.361(5) . ?
C27 C28 1.393(5) . ?
C28 C29 1.382(5) . ?
C29 C30 1.512(5) . ?
